data_4062156
_journal_name_full Organometallics
_journal_year 2003
_chemical_formula_sum 'C42 H44 Cl6 Fe N3 P'
_chemical_formula_weight 890.32
_space_group_IT_number 14
_symmetry_cell_setting monoclinic
_symmetry_space_group_name_Hall '-P 2yn'
_symmetry_space_group_name_H-M 'P 1 21/n 1'
_cell_angle_alpha 90.00
_cell_angle_beta 113.890(11)
_cell_angle_gamma 90.00
_cell_formula_units_Z 4
_cell_length_a 16.006(9)
_cell_length_b 18.784(11)
_cell_length_c 16.330(9)
_cell_measurement_temperature 293(2)
_cell_volume 4489(4)
_diffrn_ambient_temperature 293(2)
_exptl_crystal_density_diffrn 1.317
_cod_original_sg_symbol_H-M 'P 21/n'
_cod_database_code 4062156

loop_
_symmetry_equiv_pos_as_xyz
'x, y, z'
'-x+1/2, y+1/2, -z+1/2'
'-x, -y, -z'
'x-1/2, -y-1/2, z-1/2'

loop_
_atom_site_label
_atom_site_type_symbol
_atom_site_fract_x
_atom_site_fract_y
_atom_site_fract_z
_atom_site_U_iso_or_equiv
_atom_site_adp_type
_atom_site_occupancy
_atom_site_symmetry_multiplicity
_atom_site_calc_flag
_atom_site_refinement_flags
_atom_site_disorder_assembly
_atom_site_disorder_group
Fe1 Fe 0.17894(4) 0.24236(3) 0.42536(4) 0.0465(2) Uani 1 1 d . . .
Cl1 Cl 0.06778(7) 0.32744(6) 0.37296(9) 0.0641(4) Uani 1 1 d . . .
Cl2 Cl 0.13746(8) 0.13031(6) 0.37509(9) 0.0685(4) Uani 1 1 d . . .
P1 P 0.35997(7) 0.32548(5) 0.53938(7) 0.0379(3) Uani 1 1 d . . .
N1 N 0.3008(2) 0.29479(16) 0.4414(2) 0.0415(8) Uani 1 1 d . . .
N2 N 0.2355(2) 0.24006(17) 0.5669(2) 0.0429(8) Uani 1 1 d . . .
N3 N 0.3292(2) 0.28721(17) 0.6953(2) 0.0431(8) Uani 1 1 d . . .
C1 C 0.3495(3) 0.4193(2) 0.5605(3) 0.0423(10) Uani 1 1 d . . .
C2 C 0.2613(3) 0.4473(2) 0.5348(3) 0.0547(12) Uani 1 1 d . . .
H2A H 0.2104 0.4189 0.5046 0.066 Uiso 1 1 calc R . .
C3 C 0.2502(4) 0.5174(3) 0.5547(4) 0.0709(15) Uani 1 1 d . . .
H3A H 0.1918 0.5361 0.5377 0.085 Uiso 1 1 calc R . .
C4 C 0.3260(4) 0.5602(3) 0.6000(4) 0.0729(15) Uani 1 1 d . . .
H4A H 0.3179 0.6071 0.6135 0.088 Uiso 1 1 calc R . .
C5 C 0.4127(4) 0.5336(2) 0.6248(3) 0.0617(13) Uani 1 1 d . . .
H5A H 0.4633 0.5624 0.6541 0.074 Uiso 1 1 calc R . .
C6 C 0.4238(3) 0.4629(2) 0.6056(3) 0.0515(11) Uani 1 1 d . . .
H6A H 0.4825 0.4446 0.6235 0.062 Uiso 1 1 calc R . .
C7 C 0.4810(3) 0.3090(2) 0.5819(3) 0.0387(10) Uani 1 1 d . . .
C8 C 0.5260(3) 0.2641(2) 0.6547(3) 0.0489(11) Uani 1 1 d . . .
H8A H 0.4932 0.2391 0.6811 0.059 Uiso 1 1 calc R . .
C9 C 0.6196(3) 0.2571(3) 0.6867(3) 0.0578(13) Uani 1 1 d . . .
H9A H 0.6500 0.2287 0.7366 0.069 Uiso 1 1 calc R . .
C10 C 0.6692(3) 0.2918(3) 0.6463(3) 0.0624(13) Uani 1 1 d . . .
H10A H 0.7323 0.2861 0.6685 0.075 Uiso 1 1 calc R . .
C11 C 0.6251(3) 0.3346(2) 0.5731(3) 0.0544(12) Uani 1 1 d . . .
H11A H 0.6580 0.3577 0.5454 0.065 Uiso 1 1 calc R . .
C12 C 0.5313(3) 0.3432(2) 0.5410(3) 0.0459(11) Uani 1 1 d . . .
H12A H 0.5016 0.3721 0.4914 0.055 Uiso 1 1 calc R . .
C13 C 0.1315(3) 0.1668(2) 0.6156(3) 0.0500(11) Uani 1 1 d . . .
C14 C 0.0478(3) 0.1771(3) 0.5456(3) 0.0622(13) Uani 1 1 d . . .
H14A H 0.0384 0.2167 0.5087 0.075 Uiso 1 1 calc R . .
C15 C -0.0224(4) 0.1287(3) 0.5299(4) 0.0789(16) Uani 1 1 d . . .
H15A H -0.0791 0.1370 0.4836 0.095 Uiso 1 1 calc R . .
C16 C -0.0094(4) 0.0685(3) 0.5822(4) 0.0799(17) Uani 1 1 d . . .
H16A H -0.0561 0.0354 0.5703 0.096 Uiso 1 1 calc R . .
C17 C 0.0723(4) 0.0587(3) 0.6509(4) 0.0836(17) Uani 1 1 d . . .
H17A H 0.0816 0.0186 0.6868 0.100 Uiso 1 1 calc R . .
C18 C 0.1433(4) 0.1072(3) 0.6692(3) 0.0697(14) Uani 1 1 d . . .
H18A H 0.1987 0.0997 0.7176 0.084 Uiso 1 1 calc R . .
C19 C 0.2705(3) 0.2398(2) 0.8054(3) 0.0468(11) Uani 1 1 d . . .
C20 C 0.2004(4) 0.2663(3) 0.8266(4) 0.0733(15) Uani 1 1 d . . .
H20A H 0.1492 0.2863 0.7817 0.088 Uiso 1 1 calc R . .
C21 C 0.2056(5) 0.2634(3) 0.9126(5) 0.0903(19) Uani 1 1 d . . .
H21A H 0.1579 0.2808 0.9255 0.108 Uiso 1 1 calc R . .
C22 C 0.2806(5) 0.2350(4) 0.9784(4) 0.093(2) Uani 1 1 d . . .
H22A H 0.2855 0.2350 1.0371 0.112 Uiso 1 1 calc R . .
C23 C 0.3497(4) 0.2063(4) 0.9587(4) 0.090(2) Uani 1 1 d . . .
H23A H 0.4001 0.1854 1.0039 0.108 Uiso 1 1 calc R . .
C24 C 0.3444(3) 0.2083(3) 0.8732(3) 0.0664(14) Uani 1 1 d . . .
H24A H 0.3909 0.1883 0.8604 0.080 Uiso 1 1 calc R . .
C25 C 0.2088(3) 0.2173(2) 0.6334(3) 0.0451(10) Uani 1 1 d . . .
C26 C 0.2671(3) 0.2456(2) 0.7142(3) 0.0438(10) Uani 1 1 d . . .
C27 C 0.3089(3) 0.2818(2) 0.6067(3) 0.0386(10) Uani 1 1 d . . .
C28 C 0.3990(3) 0.3334(2) 0.7618(3) 0.0569(12) Uani 1 1 d . . .
H28A H 0.4336 0.3572 0.7337 0.085 Uiso 1 1 calc R . .
H28B H 0.4392 0.3048 0.8105 0.085 Uiso 1 1 calc R . .
H28C H 0.3695 0.3681 0.7841 0.085 Uiso 1 1 calc R . .
C29 C 0.3389(3) 0.2970(2) 0.3735(3) 0.0397(10) Uani 1 1 d . . .
C30 C 0.3918(3) 0.2390(2) 0.3666(3) 0.0489(11) Uani 1 1 d . . .
C31 C 0.4298(3) 0.2433(3) 0.3020(3) 0.0639(13) Uani 1 1 d . . .
H31A H 0.4653 0.2058 0.2969 0.077 Uiso 1 1 calc R . .
C32 C 0.4157(4) 0.3010(3) 0.2470(4) 0.0734(15) Uani 1 1 d . . .
H32A H 0.4428 0.3033 0.2063 0.088 Uiso 1 1 calc R . .
C33 C 0.3605(3) 0.3561(3) 0.2527(3) 0.0646(14) Uani 1 1 d . . .
H33A H 0.3497 0.3946 0.2139 0.078 Uiso 1 1 calc R . .
C34 C 0.3207(3) 0.3558(2) 0.3147(3) 0.0489(11) Uani 1 1 d . . .
C35 C 0.2614(3) 0.4182(2) 0.3166(3) 0.0595(13) Uani 1 1 d . . .
H35A H 0.2363 0.4076 0.3610 0.071 Uiso 1 1 calc R . .
C36 C 0.1803(4) 0.4304(3) 0.2255(4) 0.093(2) Uani 1 1 d . . .
H36A H 0.1448 0.3875 0.2075 0.139 Uiso 1 1 calc R . .
H36B H 0.2030 0.4429 0.1813 0.139 Uiso 1 1 calc R . .
H36C H 0.1426 0.4682 0.2311 0.139 Uiso 1 1 calc R . .
C37 C 0.3172(4) 0.4875(3) 0.3456(4) 0.0796(16) Uani 1 1 d . . .
H37A H 0.3672 0.4805 0.4026 0.119 Uiso 1 1 calc R . .
H37B H 0.2787 0.5250 0.3504 0.119 Uiso 1 1 calc R . .
H37C H 0.3405 0.5003 0.3019 0.119 Uiso 1 1 calc R . .
C38 C 0.5085(3) 0.1507(3) 0.4709(4) 0.0758(15) Uani 1 1 d . . .
H38A H 0.5412 0.1890 0.5096 0.114 Uiso 1 1 calc R . .
H38B H 0.5340 0.1418 0.4278 0.114 Uiso 1 1 calc R . .
H38C H 0.5137 0.1086 0.5059 0.114 Uiso 1 1 calc R . .
C39 C 0.3553(4) 0.1085(3) 0.3615(4) 0.0780(16) Uani 1 1 d . . .
H39A H 0.2916 0.1202 0.3314 0.117 Uiso 1 1 calc R . .
H39B H 0.3620 0.0668 0.3976 0.117 Uiso 1 1 calc R . .
H39C H 0.3801 0.0994 0.3179 0.117 Uiso 1 1 calc R . .
C40 C 0.4067(3) 0.1713(2) 0.4216(3) 0.0539(12) Uani 1 1 d . . .
H40A H 0.3816 0.1786 0.4667 0.065 Uiso 1 1 calc R . .
C41 C 0.2995(7) 0.0408(5) 0.5685(6) 0.159(4) Uani 1 1 d . . .
H41A H 0.2449 0.0659 0.5642 0.191 Uiso 1 1 calc R . .
H41B H 0.3035 0.0459 0.5111 0.191 Uiso 1 1 calc R . .
C42 C 0.0501(14) 0.4727(6) 0.6562(9) 0.346(12) Uani 1 1 d . . .
H42A H 0.0315 0.5185 0.6272 0.416 Uiso 1 1 calc R . .
H42B H 0.1026 0.4785 0.7127 0.416 Uiso 1 1 calc R . .
Cl3 Cl 0.39010(18) 0.08361(15) 0.6455(2) 0.1888(13) Uani 1 1 d . . .
Cl4 Cl 0.2840(2) -0.04457(16) 0.5825(3) 0.282(2) Uani 1 1 d . . .
Cl5 Cl -0.0506(3) 0.4227(2) 0.6705(2) 0.2251(15) Uani 1 1 d . . .
Cl6 Cl 0.0680(4) 0.4158(4) 0.5929(5) 0.407(5) Uani 1 1 d . . .

loop_
_atom_site_aniso_label
_atom_site_aniso_U_11
_atom_site_aniso_U_22
_atom_site_aniso_U_33
_atom_site_aniso_U_23
_atom_site_aniso_U_13
_atom_site_aniso_U_12
Fe1 0.0399(4) 0.0501(4) 0.0407(4) 0.0005(3) 0.0072(3) -0.0076(3)
Cl1 0.0464(7) 0.0653(8) 0.0714(9) 0.0045(6) 0.0143(6) 0.0032(5)
Cl2 0.0652(8) 0.0555(7) 0.0676(9) -0.0074(6) 0.0092(6) -0.0123(6)
P1 0.0358(6) 0.0375(6) 0.0361(6) 0.0001(4) 0.0102(5) -0.0036(4)
N1 0.0442(19) 0.0384(19) 0.035(2) 0.0002(15) 0.0095(16) -0.0024(15)
N2 0.044(2) 0.0428(19) 0.037(2) 0.0013(15) 0.0115(16) -0.0043(16)
N3 0.0394(19) 0.045(2) 0.041(2) -0.0021(16) 0.0128(17) -0.0051(16)
C1 0.046(2) 0.043(2) 0.038(3) -0.0007(18) 0.018(2) -0.002(2)
C2 0.048(3) 0.048(3) 0.061(3) -0.006(2) 0.015(2) 0.001(2)
C3 0.073(3) 0.061(3) 0.075(4) 0.001(3) 0.026(3) 0.015(3)
C4 0.099(4) 0.042(3) 0.073(4) -0.009(2) 0.030(3) 0.003(3)
C5 0.072(3) 0.045(3) 0.068(4) -0.011(2) 0.028(3) -0.014(2)
C6 0.050(3) 0.049(3) 0.053(3) -0.007(2) 0.019(2) -0.007(2)
C7 0.038(2) 0.039(2) 0.035(2) -0.0020(18) 0.0107(19) -0.0011(18)
C8 0.051(3) 0.049(3) 0.044(3) 0.002(2) 0.017(2) 0.002(2)
C9 0.049(3) 0.071(3) 0.043(3) -0.001(2) 0.008(2) 0.022(2)
C10 0.036(3) 0.083(4) 0.060(3) -0.016(3) 0.011(2) 0.008(2)
C11 0.044(3) 0.059(3) 0.065(3) -0.009(2) 0.027(2) -0.005(2)
C12 0.046(3) 0.045(2) 0.045(3) -0.0011(19) 0.016(2) -0.002(2)
C13 0.049(3) 0.052(3) 0.049(3) -0.001(2) 0.021(2) -0.011(2)
C14 0.048(3) 0.071(3) 0.061(3) 0.005(2) 0.016(2) -0.015(2)
C15 0.056(3) 0.098(4) 0.075(4) -0.006(3) 0.019(3) -0.024(3)
C16 0.079(4) 0.079(4) 0.087(5) -0.018(3) 0.040(4) -0.039(3)
C17 0.106(5) 0.065(4) 0.077(4) 0.008(3) 0.034(4) -0.033(3)
C18 0.074(3) 0.067(3) 0.060(4) 0.014(3) 0.019(3) -0.016(3)
C19 0.044(2) 0.051(3) 0.047(3) 0.002(2) 0.020(2) -0.005(2)
C20 0.079(4) 0.076(4) 0.075(4) 0.012(3) 0.042(3) 0.008(3)
C21 0.122(6) 0.091(4) 0.094(6) -0.006(4) 0.082(5) -0.002(4)
C22 0.126(6) 0.112(5) 0.054(4) -0.021(4) 0.050(4) -0.062(5)
C23 0.068(4) 0.138(6) 0.051(4) 0.021(3) 0.011(3) -0.038(4)
C24 0.049(3) 0.100(4) 0.052(3) 0.014(3) 0.023(2) -0.006(3)
C25 0.045(2) 0.048(3) 0.041(3) 0.003(2) 0.016(2) -0.005(2)
C26 0.039(2) 0.049(3) 0.044(3) 0.004(2) 0.018(2) -0.002(2)
C27 0.038(2) 0.039(2) 0.036(3) 0.0014(18) 0.0115(19) -0.0023(18)
C28 0.058(3) 0.066(3) 0.044(3) -0.013(2) 0.018(2) -0.022(2)
C29 0.036(2) 0.043(2) 0.035(2) -0.0089(19) 0.0093(19) -0.0116(19)
C30 0.046(2) 0.054(3) 0.043(3) -0.012(2) 0.015(2) -0.014(2)
C31 0.062(3) 0.076(4) 0.057(3) -0.013(3) 0.028(3) -0.008(3)
C32 0.078(4) 0.094(4) 0.053(4) -0.009(3) 0.032(3) -0.020(3)
C33 0.077(3) 0.071(3) 0.042(3) 0.006(2) 0.020(3) -0.020(3)
C34 0.050(3) 0.052(3) 0.034(3) 0.000(2) 0.006(2) -0.015(2)
C35 0.067(3) 0.049(3) 0.051(3) 0.009(2) 0.012(2) -0.008(2)
C36 0.090(4) 0.065(4) 0.081(4) 0.014(3) -0.008(3) 0.003(3)
C37 0.101(4) 0.057(3) 0.072(4) -0.005(3) 0.026(3) -0.019(3)
C38 0.069(3) 0.068(3) 0.080(4) -0.003(3) 0.020(3) 0.010(3)
C39 0.086(4) 0.062(3) 0.086(4) -0.019(3) 0.036(3) -0.014(3)
C40 0.060(3) 0.048(3) 0.056(3) -0.009(2) 0.026(2) 0.001(2)
C41 0.195(9) 0.158(9) 0.123(8) 0.060(6) 0.063(7) 0.064(8)
C42 0.78(4) 0.138(9) 0.200(13) -0.086(9) 0.28(2) -0.120(16)
Cl3 0.1409(19) 0.155(2) 0.226(3) 0.070(2) 0.029(2) -0.0087(18)
Cl4 0.166(3) 0.118(2) 0.449(7) 0.017(3) 0.007(3) 0.010(2)
Cl5 0.288(4) 0.256(4) 0.174(3) -0.004(3) 0.137(3) -0.029(3)
Cl6 0.420(8) 0.429(9) 0.554(12) -0.165(8) 0.384(9) -0.155(7)

loop_
_geom_bond_atom_site_label_1
_geom_bond_atom_site_label_2
_geom_bond_distance
_geom_bond_site_symmetry_2
_geom_bond_publ_flag
Fe1 N1 2.104(3) . ?
Fe1 N2 2.114(4) . ?
Fe1 Cl2 2.2590(17) . ?
Fe1 Cl1 2.2845(15) . ?
P1 N1 1.600(3) . ?
P1 C7 1.801(4) . ?
P1 C27 1.810(4) . ?
P1 C1 1.816(4) . ?
N1 C29 1.467(5) . ?
N2 C27 1.342(5) . ?
N2 C25 1.386(5) . ?
N3 C27 1.352(5) . ?
N3 C26 1.392(5) . ?
N3 C28 1.482(5) . ?
C1 C6 1.386(5) . ?
C1 C2 1.402(6) . ?
C2 C3 1.386(6) . ?
C3 C4 1.392(7) . ?
C4 C5 1.372(7) . ?
C5 C6 1.391(6) . ?
C7 C12 1.393(5) . ?
C7 C8 1.397(5) . ?
C8 C9 1.378(6) . ?
C9 C10 1.384(7) . ?
C10 C11 1.375(7) . ?
C11 C12 1.383(6) . ?
C13 C14 1.378(6) . ?
C13 C18 1.386(6) . ?
C13 C25 1.490(6) . ?
C14 C15 1.386(6) . ?
C15 C16 1.382(8) . ?
C16 C17 1.347(8) . ?
C17 C18 1.390(7) . ?
C19 C24 1.384(6) . ?
C19 C20 1.393(6) . ?
C19 C26 1.473(6) . ?
C20 C21 1.374(8) . ?
C21 C22 1.354(9) . ?
C22 C23 1.381(9) . ?
C23 C24 1.365(7) . ?
C25 C26 1.378(6) . ?
C29 C30 1.412(6) . ?
C29 C34 1.414(6) . ?
C30 C31 1.417(6) . ?
C30 C40 1.520(6) . ?
C31 C32 1.367(7) . ?
C32 C33 1.388(7) . ?
C33 C34 1.398(6) . ?
C34 C35 1.517(6) . ?
C35 C37 1.541(6) . ?
C35 C36 1.545(6) . ?
C38 C40 1.546(6) . ?
C39 C40 1.542(6) . ?
C41 Cl4 1.653(9) . ?
C41 Cl3 1.689(10) . ?
C42 Cl6 1.591(11) . ?
C42 Cl5 1.958(17) . ?
